data_7158392
loop_
_publ_author_name
'Goryaeva, Marina V.'
'Kushch, Svetlana O.'
'Burgart, Yanina V.'
'Ezhikova, Marina A.'
'Kodess, Mikhail I.'
'Slepukhin, Pavel A.'
'Triandafilova, Galina A.'
'Krasnykh, Olga P.'
'Yakovleva, Ekaterina I.'
'Zarubaev, Vladimir V.'
'Sinegubova, Ekaterina O.'
'Esaulkova, Iana L.'
'Shtro, Anna A.'
'Galochkina, Anastasia V.'
'Nikolaeva, Yulia V.'
'Saloutin, Victor I.'

_publ_section_title
;
 New heteroanalogs of tricyclic ascidian alkaloids: synthesis and
 biological activity.
;
_journal_issue 45
_journal_name_full 'Organic &amp; biomolecular chemistry'
_journal_page_first 9925
_journal_page_last 9935
_journal_paper_doi 10.1039/d1ob01843d
_journal_volume 19
_journal_year 2021
_chemical_formula_moiety 'C12 H16 F3 N O3'
_chemical_formula_sum 'C12 H16 F3 N O3'
_chemical_formula_weight 279.26
_space_group_crystal_system monoclinic
_space_group_IT_number 15
_space_group_name_Hall '-C 2yc'
_space_group_name_H-M_alt 'C 1 2/c 1'
_atom_sites_solution_hydrogens mixed
_atom_sites_solution_primary direct
_audit_creation_date 2020-08-04
_audit_creation_method
;
Olex2 1.3
(compiled 2020.07.16 svn.r6f6c53a7 for OlexSys, GUI svn.r6139)
;
_audit_update_record
;
2021-09-04 deposited with the CCDC.	2021-10-28 downloaded from the CCDC.
;
_cell_angle_alpha 90
_cell_angle_beta 101.644(10)
_cell_angle_gamma 90
_cell_formula_units_Z 8
_cell_length_a 17.7173(16)
_cell_length_b 5.9455(8)
_cell_length_c 24.594(3)
_cell_measurement_reflns_used 1476
_cell_measurement_temperature 295(2)
_cell_measurement_theta_max 26.0000
_cell_measurement_theta_min 4.1260
_cell_volume 2537.4(5)
_computing_cell_refinement 'CrysAlisPro 1.171.39.38a (Rigaku OD, 2017)'
_computing_data_collection 'CrysAlisPro 1.171.39.38a (Rigaku OD, 2017)'
_computing_data_reduction 'CrysAlisPro 1.171.39.38a (Rigaku OD, 2017)'
_computing_molecular_graphics 'Olex2 1.3 (Dolomanov et al., 2009)'
_computing_publication_material 'Olex2 1.3 (Dolomanov et al., 2009)'
_computing_structure_refinement 'SHELXL 2018/3 (Sheldrick, 2015)'
_computing_structure_solution 'SHELXS  (Sheldrick, 2008)'
_diffrn_ambient_temperature 295(2)
_diffrn_detector 'CCD plate'
_diffrn_detector_area_resol_mean 16.5253
_diffrn_detector_type Sapphire3
_diffrn_measured_fraction_theta_full 0.995
_diffrn_measured_fraction_theta_max 0.995
_diffrn_measurement_details
;
List of Runs (angles in degrees, time in seconds):

  # Type    Start    End  Width  t~exp~   \w     \q     \k     \f   Frames
#--------------------------------------------------------------------------
  1  \w     -8.00  92.00   1.00   60.00    --   22.21  77.00 150.00  100
  2  \w     -8.00  92.00   1.00   60.00    --   22.21  77.00 -90.00  100
  3  \w     17.00  46.00   1.00   60.00    --  -23.92  77.00  30.00   29
  4  \w    -39.00  16.00   1.00   60.00    --  -23.92  77.00  30.00   55
  5  \w      9.00  45.00   1.00   60.00    --  -23.92  77.00   0.00   36
  6  \w    -47.00   8.00   1.00   60.00    --  -23.92  77.00   0.00   55
;
_diffrn_measurement_device 'four-circle diffractometer'
_diffrn_measurement_device_type 'Xcalibur, Sapphire3'
_diffrn_measurement_method '\w scans'
_diffrn_orient_matrix_type 'CrysAlisPro convention (1999,Acta A55,543-557)'
_diffrn_orient_matrix_UB_11 -0.0032960000
_diffrn_orient_matrix_UB_12 0.0236950000
_diffrn_orient_matrix_UB_13 -0.0286523000
_diffrn_orient_matrix_UB_21 -0.0382206000
_diffrn_orient_matrix_UB_22 -0.0421175000
_diffrn_orient_matrix_UB_23 -0.0054059000
_diffrn_orient_matrix_UB_31 -0.0140476000
_diffrn_orient_matrix_UB_32 0.1090749000
_diffrn_orient_matrix_UB_33 0.0041968000
_diffrn_radiation_monochromator graphite
_diffrn_radiation_probe x-ray
_diffrn_radiation_type 'Mo K\a'
_diffrn_radiation_wavelength 0.71073
_diffrn_reflns_av_R_equivalents 0.0708
_diffrn_reflns_av_unetI/netI 0.0655
_diffrn_reflns_Laue_measured_fraction_full 0.995
_diffrn_reflns_Laue_measured_fraction_max 0.995
_diffrn_reflns_limit_h_max 22
_diffrn_reflns_limit_h_min -21
_diffrn_reflns_limit_k_max 7
_diffrn_reflns_limit_k_min -7
_diffrn_reflns_limit_l_max 20
_diffrn_reflns_limit_l_min -30
_diffrn_reflns_number 7899
_diffrn_reflns_point_group_measured_fraction_full 0.995
_diffrn_reflns_point_group_measured_fraction_max 0.995
_diffrn_reflns_theta_full 25.242
_diffrn_reflns_theta_max 26.354
_diffrn_reflns_theta_min 3.622
_diffrn_source 'fine-focus sealed X-ray tube'
_diffrn_source_type 'Enhance (Mo) X-ray Source'
_exptl_absorpt_coefficient_mu 0.132
_exptl_absorpt_correction_T_max 1.00000
_exptl_absorpt_correction_T_min 0.50678
_exptl_absorpt_correction_type multi-scan
_exptl_absorpt_process_details
;
CrysAlisPro 1.171.39.38a (Rigaku Oxford Diffraction, 2017)
Empirical absorption correction using spherical harmonics,
 implemented in SCALE3 ABSPACK scaling algorithm.
;
_exptl_crystal_colour colourless
_exptl_crystal_colour_primary colourless
_exptl_crystal_density_diffrn 1.462
_exptl_crystal_description plank
_exptl_crystal_F_000 1168
_exptl_crystal_size_max 0.48
_exptl_crystal_size_mid 0.21
_exptl_crystal_size_min 0.07
_refine_diff_density_max 0.221
_refine_diff_density_min -0.217
_refine_diff_density_rms 0.054
_refine_ls_extinction_method none
_refine_ls_goodness_of_fit_ref 1.034
_refine_ls_hydrogen_treatment mixed
_refine_ls_matrix_type full
_refine_ls_number_parameters 176
_refine_ls_number_reflns 2593
_refine_ls_number_restraints 0
_refine_ls_restrained_S_all 1.034
_refine_ls_R_factor_all 0.1039
_refine_ls_R_factor_gt 0.0642
_refine_ls_shift/su_max 0.000
_refine_ls_shift/su_mean 0.000
_refine_ls_structure_factor_coef Fsqd
_refine_ls_weighting_details 'w=1/[\s^2^(Fo^2^)+(0.0840P)^2^+0.1538P] where P=(Fo^2^+2Fc^2^)/3'
_refine_ls_weighting_scheme calc
_refine_ls_wR_factor_gt 0.1575
_refine_ls_wR_factor_ref 0.1922
_reflns_Friedel_coverage 0.000
_reflns_number_gt 1586
_reflns_number_total 2593
_reflns_threshold_expression 'I > 2\s(I)'
_cod_data_source_file d1ob01843d2.cif
_cod_data_source_block exp_815
_cod_depositor_comments 'Adding full bibliography for 7158386--7158394.cif.'
_cod_original_cell_volume 2537.3(5)
_cod_database_code 7158392
_shelx_shelxl_version_number 2018/3
_shelx_space_group_comment
;
The symmetry employed for this shelxl refinement is uniquely defined
by the following loop, which should always be used as a source of
symmetry information in preference to the above space-group names.
They are only intended as comments.
;
_shelx_estimated_absorpt_t_max 0.991
_shelx_estimated_absorpt_t_min 0.939
_reflns_odcompleteness_completeness 82.92
_reflns_odcompleteness_iscentric 1
_reflns_odcompleteness_theta 28.22
_olex2_refinement_description
;
1. Fixed Uiso
 At 1.2 times of:
  All C(H) groups, All C(H,H) groups
2.a Ternary CH refined with riding coordinates:
 C10(H10)
2.b Secondary CH2 refined with riding coordinates:
 C2(H2A,H2B), C3(H3A,H3B), C6(H6A,H6B), C7(H7A,H7B), C8(H8A,H8B), C9(H9A,H9B),
 C12(H12A,H12B)
;
_olex2_submission_special_instructions 'No special instructions were received'
_oxdiff_exptl_absorpt_empirical_details
;
Empirical correction (ABSPACK) includes:
- Absorption correction using spherical harmonics
- Frame scaling
;
_oxdiff_exptl_absorpt_empirical_full_max 1.401
_oxdiff_exptl_absorpt_empirical_full_min 0.733

loop_
_space_group_symop_operation_xyz
'x, y, z'
'-x, y, -z+1/2'
'x+1/2, y+1/2, z'
'-x+1/2, y+1/2, -z+1/2'
'-x, -y, -z'
'x, -y, z-1/2'
'-x+1/2, -y+1/2, -z'
'x+1/2, -y+1/2, z-1/2'

loop_
_atom_site_label
_atom_site_type_symbol
_atom_site_fract_x
_atom_site_fract_y
_atom_site_fract_z
_atom_site_U_iso_or_equiv
_atom_site_adp_type
_atom_site_occupancy
_atom_site_site_symmetry_order
_atom_site_calc_flag
_atom_site_refinement_flags_posn
_atom_site_refinement_flags_adp
_atom_site_refinement_flags_occupancy
_atom_site_disorder_assembly
_atom_site_disorder_group
F1 F 0.66295(12) 0.0642(4) 0.41394(10) 0.0889(7) Uani 1 1 d . . . . .
F2 F 0.69563(11) 0.3891(4) 0.39033(10) 0.0855(7) Uani 1 1 d . . . . .
F3 F 0.62624(10) 0.1732(4) 0.33079(9) 0.0838(7) Uani 1 1 d . . . . .
O1 O 0.74660(12) -0.1525(4) 0.34864(9) 0.0573(6) Uani 1 1 d . . . . .
O2 O 0.85669(12) 0.2375(4) 0.24362(9) 0.0728(8) Uani 1 1 d . . . . .
O4 O 0.96586(11) 0.1581(4) 0.41527(8) 0.0553(6) Uani 1 1 d . . . . .
N1 N 0.90460(12) 0.0974(5) 0.32742(9) 0.0538(7) Uani 1 1 d . . . . .
C2 C 0.98508(17) 0.1292(8) 0.32327(14) 0.0813(12) Uani 1 1 d . . . . .
H2A H 0.991021 0.259250 0.300689 0.098 Uiso 1 1 calc R U . . .
H2B H 1.005170 -0.002652 0.307781 0.098 Uiso 1 1 calc R U . . .
C3 C 1.02445(18) 0.1651(8) 0.38319(15) 0.0841(12) Uani 1 1 d . . . . .
H3A H 1.062285 0.048022 0.395112 0.101 Uiso 1 1 calc R U . . .
H3B H 1.050429 0.309576 0.387538 0.101 Uiso 1 1 calc R U . . .
C5 C 0.90242(14) 0.0356(5) 0.38477(10) 0.0441(7) Uani 1 1 d . . . . .
C6 C 0.91587(19) -0.2153(5) 0.39379(13) 0.0595(8) Uani 1 1 d . . . . .
H6A H 0.964890 -0.256030 0.384722 0.071 Uiso 1 1 calc R U . . .
H6B H 0.875644 -0.298001 0.369230 0.071 Uiso 1 1 calc R U . . .
C7 C 0.9160(2) -0.2803(6) 0.45420(13) 0.0718(11) Uani 1 1 d . . . . .
H7A H 0.921835 -0.442007 0.458442 0.086 Uiso 1 1 calc R U . . .
H7B H 0.959482 -0.209568 0.478498 0.086 Uiso 1 1 calc R U . . .
C8 C 0.8425(2) -0.2080(6) 0.47059(14) 0.0733(11) Uani 1 1 d . . . . .
H8A H 0.844628 -0.245198 0.509263 0.088 Uiso 1 1 calc R U . . .
H8B H 0.799445 -0.288198 0.448351 0.088 Uiso 1 1 calc R U . . .
C9 C 0.83061(18) 0.0419(6) 0.46223(12) 0.0614(9) Uani 1 1 d . . . . .
H9A H 0.871203 0.120258 0.487546 0.074 Uiso 1 1 calc R U . . .
H9B H 0.781985 0.082772 0.471921 0.074 Uiso 1 1 calc R U . . .
C10 C 0.83014(15) 0.1233(5) 0.40278(10) 0.0435(6) Uani 1 1 d . . . . .
H10 H 0.835786 0.287205 0.405158 0.052 Uiso 1 1 calc R U . . .
C11 C 0.75839(15) 0.0786(5) 0.35745(11) 0.0443(7) Uani 1 1 d . . . . .
C12 C 0.76877(15) 0.1984(5) 0.30429(12) 0.0495(7) Uani 1 1 d . . . . .
H12A H 0.730521 0.140528 0.273598 0.059 Uiso 1 1 calc R U . . .
H12B H 0.758120 0.357094 0.307961 0.059 Uiso 1 1 calc R U . . .
C13 C 0.84688(16) 0.1761(5) 0.28959(11) 0.0496(7) Uani 1 1 d . . . . .
C16 C 0.68632(18) 0.1757(6) 0.37343(14) 0.0602(8) Uani 1 1 d . . . . .
H1 H 0.710(3) -0.203(7) 0.3146(19) 0.108(14) Uiso 1 1 d . . . . .

loop_
_atom_site_aniso_label
_atom_site_aniso_U_11
_atom_site_aniso_U_22
_atom_site_aniso_U_33
_atom_site_aniso_U_23
_atom_site_aniso_U_13
_atom_site_aniso_U_12
F1 0.0649(12) 0.1149(19) 0.0971(15) 0.0052(14) 0.0407(11) -0.0211(12)
F2 0.0612(12) 0.0725(14) 0.1323(19) -0.0281(13) 0.0421(12) -0.0009(10)
F3 0.0396(10) 0.1118(18) 0.0977(15) -0.0049(13) 0.0085(10) 0.0034(10)
O1 0.0604(13) 0.0430(12) 0.0604(13) -0.0053(10) -0.0068(11) -0.0090(10)
O2 0.0565(13) 0.114(2) 0.0487(12) 0.0260(13) 0.0126(11) 0.0133(12)
O4 0.0402(10) 0.0726(15) 0.0509(11) -0.0013(10) 0.0039(9) -0.0090(10)
N1 0.0390(12) 0.084(2) 0.0395(12) 0.0088(12) 0.0091(10) 0.0118(12)
C2 0.0385(16) 0.144(4) 0.065(2) 0.020(2) 0.0191(15) 0.0155(19)
C3 0.0392(17) 0.141(4) 0.074(2) 0.007(2) 0.0151(16) -0.001(2)
C5 0.0408(14) 0.0531(17) 0.0356(13) -0.0028(12) 0.0011(11) -0.0026(12)
C6 0.0625(19) 0.0520(19) 0.0564(17) -0.0041(15) -0.0061(15) 0.0102(15)
C7 0.087(3) 0.056(2) 0.0589(19) 0.0126(16) -0.0189(18) -0.0065(18)
C8 0.084(3) 0.079(3) 0.0510(18) 0.0164(17) -0.0013(17) -0.024(2)
C9 0.0590(18) 0.082(2) 0.0441(16) -0.0056(16) 0.0135(14) -0.0158(17)
C10 0.0423(14) 0.0455(15) 0.0437(14) -0.0066(12) 0.0113(12) -0.0071(12)
C11 0.0395(14) 0.0460(17) 0.0480(15) -0.0010(13) 0.0101(12) -0.0050(12)
C12 0.0394(14) 0.0555(18) 0.0517(16) 0.0086(13) 0.0043(12) 0.0033(12)
C13 0.0449(15) 0.0618(19) 0.0402(15) 0.0050(13) 0.0042(12) 0.0070(14)
C16 0.0456(17) 0.066(2) 0.073(2) -0.0007(17) 0.0199(16) -0.0091(15)

loop_
_atom_type_symbol
_atom_type_description
_atom_type_scat_dispersion_real
_atom_type_scat_dispersion_imag
_atom_type_scat_source
C C 0.0033 0.0016 'International Tables Vol C Tables 4.2.6.8 and 6.1.1.4'
H H 0.0000 0.0000 'International Tables Vol C Tables 4.2.6.8 and 6.1.1.4'
F F 0.0171 0.0103 'International Tables Vol C Tables 4.2.6.8 and 6.1.1.4'
N N 0.0061 0.0033 'International Tables Vol C Tables 4.2.6.8 and 6.1.1.4'
O O 0.0106 0.0060 'International Tables Vol C Tables 4.2.6.8 and 6.1.1.4'

loop_
_geom_angle_atom_site_label_1
_geom_angle_atom_site_label_2
_geom_angle_atom_site_label_3
_geom_angle
_geom_angle_site_symmetry_1
_geom_angle_site_symmetry_3
_geom_angle_publ_flag
C11 O1 H1 118(2) . . ?
C5 O4 C3 108.1(2) . . ?
C2 N1 C5 108.4(2) . . ?
C13 N1 C2 122.1(3) . . ?
C13 N1 C5 126.8(2) . . ?
N1 C2 H2A 111.3 . . ?
N1 C2 H2B 111.3 . . ?
N1 C2 C3 102.4(2) . . ?
H2A C2 H2B 109.2 . . ?
C3 C2 H2A 111.3 . . ?
C3 C2 H2B 111.3 . . ?
O4 C3 C2 106.9(3) . . ?
O4 C3 H3A 110.3 . . ?
O4 C3 H3B 110.3 . . ?
C2 C3 H3A 110.3 . . ?
C2 C3 H3B 110.3 . . ?
H3A C3 H3B 108.6 . . ?
O4 C5 N1 102.0(2) . . ?
O4 C5 C6 110.0(2) . . ?
O4 C5 C10 107.0(2) . . ?
N1 C5 C6 110.6(2) . . ?
N1 C5 C10 112.3(2) . . ?
C6 C5 C10 114.1(2) . . ?
C5 C6 H6A 109.4 . . ?
C5 C6 H6B 109.4 . . ?
C5 C6 C7 111.0(3) . . ?
H6A C6 H6B 108.0 . . ?
C7 C6 H6A 109.4 . . ?
C7 C6 H6B 109.4 . . ?
C6 C7 H7A 109.5 . . ?
C6 C7 H7B 109.5 . . ?
H7A C7 H7B 108.1 . . ?
C8 C7 C6 110.8(3) . . ?
C8 C7 H7A 109.5 . . ?
C8 C7 H7B 109.5 . . ?
C7 C8 H8A 109.5 . . ?
C7 C8 H8B 109.5 . . ?
C7 C8 C9 110.5(3) . . ?
H8A C8 H8B 108.1 . . ?
C9 C8 H8A 109.5 . . ?
C9 C8 H8B 109.5 . . ?
C8 C9 H9A 108.7 . . ?
C8 C9 H9B 108.7 . . ?
C8 C9 C10 114.4(3) . . ?
H9A C9 H9B 107.6 . . ?
C10 C9 H9A 108.7 . . ?
C10 C9 H9B 108.7 . . ?
C5 C10 C9 108.9(2) . . ?
C5 C10 H10 106.0 . . ?
C5 C10 C11 110.5(2) . . ?
C9 C10 H10 106.0 . . ?
C11 C10 C9 118.7(2) . . ?
C11 C10 H10 106.0 . . ?
O1 C11 C10 111.0(2) . . ?
O1 C11 C12 111.4(2) . . ?
O1 C11 C16 107.8(2) . . ?
C12 C11 C10 108.3(2) . . ?
C16 C11 C10 111.2(2) . . ?
C16 C11 C12 107.2(2) . . ?
C11 C12 H12A 108.3 . . ?
C11 C12 H12B 108.3 . . ?
H12A C12 H12B 107.4 . . ?
C13 C12 C11 116.0(2) . . ?
C13 C12 H12A 108.3 . . ?
C13 C12 H12B 108.3 . . ?
O2 C13 N1 121.2(3) . . ?
O2 C13 C12 120.0(2) . . ?
N1 C13 C12 118.7(2) . . ?
F1 C16 F2 106.2(3) . . ?
F1 C16 F3 105.3(2) . . ?
F1 C16 C11 114.1(3) . . ?
F2 C16 F3 106.5(3) . . ?
F2 C16 C11 112.5(2) . . ?
F3 C16 C11 111.7(3) . . ?

loop_
_geom_bond_atom_site_label_1
_geom_bond_atom_site_label_2
_geom_bond_distance
_geom_bond_site_symmetry_2
_geom_bond_publ_flag
F1 C16 1.331(4) . ?
F2 C16 1.335(4) . ?
F3 C16 1.335(4) . ?
O1 C11 1.400(3) . ?
O1 H1 0.99(5) . ?
O2 C13 1.234(3) . ?
O4 C3 1.426(4) . ?
O4 C5 1.420(3) . ?
N1 C2 1.462(4) . ?
N1 C5 1.465(3) . ?
N1 C13 1.322(3) . ?
C2 H2A 0.9700 . ?
C2 H2B 0.9700 . ?
C2 C3 1.513(5) . ?
C3 H3A 0.9700 . ?
C3 H3B 0.9700 . ?
C5 C6 1.520(4) . ?
C5 C10 1.529(4) . ?
C6 H6A 0.9700 . ?
C6 H6B 0.9700 . ?
C6 C7 1.534(4) . ?
C7 H7A 0.9700 . ?
C7 H7B 0.9700 . ?
C7 C8 1.502(5) . ?
C8 H8A 0.9700 . ?
C8 H8B 0.9700 . ?
C8 C9 1.509(5) . ?
C9 H9A 0.9700 . ?
C9 H9B 0.9700 . ?
C9 C10 1.539(4) . ?
C10 H10 0.9800 . ?
C10 C11 1.536(4) . ?
C11 C12 1.532(4) . ?
C11 C16 1.523(4) . ?
C12 H12A 0.9700 . ?
C12 H12B 0.9700 . ?
C12 C13 1.505(4) . ?

loop_
_geom_torsion_atom_site_label_1
_geom_torsion_atom_site_label_2
_geom_torsion_atom_site_label_3
_geom_torsion_atom_site_label_4
_geom_torsion
_geom_torsion_site_symmetry_1
_geom_torsion_site_symmetry_2
_geom_torsion_site_symmetry_3
_geom_torsion_site_symmetry_4
_geom_torsion_publ_flag
O1 C11 C12 C13 -78.4(3) . . . . ?
O1 C11 C16 F1 50.1(3) . . . . ?
O1 C11 C16 F2 171.2(3) . . . . ?
O1 C11 C16 F3 -69.1(3) . . . . ?
O4 C5 C6 C7 66.4(3) . . . . ?
O4 C5 C10 C9 -71.5(3) . . . . ?
O4 C5 C10 C11 156.5(2) . . . . ?
N1 C2 C3 O4 -1.6(5) . . . . ?
N1 C5 C6 C7 178.3(2) . . . . ?
N1 C5 C10 C9 177.4(2) . . . . ?
N1 C5 C10 C11 45.3(3) . . . . ?
C2 N1 C5 O4 33.5(3) . . . . ?
C2 N1 C5 C6 -83.5(3) . . . . ?
C2 N1 C5 C10 147.7(3) . . . . ?
C2 N1 C13 O2 15.5(5) . . . . ?
C2 N1 C13 C12 -162.1(3) . . . . ?
C3 O4 C5 N1 -34.3(3) . . . . ?
C3 O4 C5 C6 83.2(3) . . . . ?
C3 O4 C5 C10 -152.4(3) . . . . ?
C5 O4 C3 C2 23.0(4) . . . . ?
C5 N1 C2 C3 -19.6(4) . . . . ?
C5 N1 C13 O2 174.8(3) . . . . ?
C5 N1 C13 C12 -2.8(5) . . . . ?
C5 C6 C7 C8 56.0(4) . . . . ?
C5 C10 C11 O1 63.0(3) . . . . ?
C5 C10 C11 C12 -59.6(3) . . . . ?
C5 C10 C11 C16 -177.1(2) . . . . ?
C6 C5 C10 C9 50.4(3) . . . . ?
C6 C5 C10 C11 -81.6(3) . . . . ?
C6 C7 C8 C9 -56.9(4) . . . . ?
C7 C8 C9 C10 56.5(4) . . . . ?
C8 C9 C10 C5 -51.8(3) . . . . ?
C8 C9 C10 C11 75.7(4) . . . . ?
C9 C10 C11 O1 -63.8(3) . . . . ?
C9 C10 C11 C12 173.7(3) . . . . ?
C9 C10 C11 C16 56.2(4) . . . . ?
C10 C5 C6 C7 -53.8(3) . . . . ?
C10 C11 C12 C13 43.9(3) . . . . ?
C10 C11 C16 F1 -71.7(3) . . . . ?
C10 C11 C16 F2 49.3(4) . . . . ?
C10 C11 C16 F3 169.1(2) . . . . ?
C11 C12 C13 O2 169.0(3) . . . . ?
C11 C12 C13 N1 -13.3(4) . . . . ?
C12 C11 C16 F1 170.1(3) . . . . ?
C12 C11 C16 F2 -68.9(3) . . . . ?
C12 C11 C16 F3 50.9(3) . . . . ?
C13 N1 C2 C3 143.0(3) . . . . ?
C13 N1 C5 O4 -128.1(3) . . . . ?
C13 N1 C5 C6 114.9(3) . . . . ?
C13 N1 C5 C10 -13.9(4) . . . . ?
C16 C11 C12 C13 163.9(3) . . . . ?
